data_4507700
loop_
_publ_author_name
'Sushrutha, S. R.'
'Natarajan, Srinivasan'

_publ_section_title
;
 Bismuth Carboxylates with Brucite- and Fluorite-Related Structures:
 Synthesis Structure and Properties
;
_journal_issue 4
_journal_name_full 'Crystal Growth &amp; Design'
_journal_page_first 1743
_journal_paper_doi 10.1021/cg4000654
_journal_volume 13
_journal_year 2013
_chemical_formula_moiety 'C32 H20 Bi2 N6 O18'
_chemical_formula_sum 'C32 H20 Bi2 N6 O18'
_chemical_formula_weight 1194.50
_chemical_name_common 'Bi-2,6-pyridine dicarboxylate'
_chemical_name_systematic
;
 ?
;
_space_group_IT_number 2
_symmetry_cell_setting triclinic
_symmetry_space_group_name_Hall '-P 1'
_symmetry_space_group_name_H-M 'P -1'
_atom_sites_solution_hydrogens geom
_atom_sites_solution_primary direct
_atom_sites_solution_secondary difmap
_audit_creation_method SHELXL-97
_cell_angle_alpha 113.391(4)
_cell_angle_beta 97.047(4)
_cell_angle_gamma 92.829(4)
_cell_formula_units_Z 1
_cell_length_a 7.1116(11)
_cell_length_b 10.9029(14)
_cell_length_c 12.2212(18)
_cell_measurement_reflns_used 3018
_cell_measurement_temperature 300(2)
_cell_measurement_theta_max 25.07
_cell_measurement_theta_min 2.05
_cell_volume 858.1(2)
_computing_cell_refinement 'CrysAlisPro CCD (Oxford Diffraction, 2009)'
_computing_data_collection 'CrysAlisPro CCD (Oxford Diffraction, 2009)'
_computing_data_reduction 'CrysAlisPro RED (Oxford Diffraction, 2009)'
_computing_molecular_graphics 'Ortep-3 (Farrugia, 1997) and CAMERON (Watkin et al., 1993)'
_computing_publication_material 'WinGX (Farrugia, 1999)'
_computing_structure_refinement 'SHELXL-97 (Sheldrick, 1997)'
_computing_structure_solution 'SHELXL-97 (Sheldrick, 1997)'
_diffrn_ambient_temperature 300(2)
_diffrn_measured_fraction_theta_full 0.993
_diffrn_measured_fraction_theta_max 0.993
_diffrn_measurement_device_type 'Oxford Xcalibur,Eos(Nova) CCD detector'
_diffrn_measurement_method 'f\w scans'
_diffrn_radiation_monochromator graphite
_diffrn_radiation_source 'Enhance (Mo) X-ray Source'
_diffrn_radiation_type MoK\a
_diffrn_radiation_wavelength 0.71073
_diffrn_reflns_av_R_equivalents 0.0682
_diffrn_reflns_av_sigmaI/netI 0.0480
_diffrn_reflns_limit_h_max 8
_diffrn_reflns_limit_h_min -8
_diffrn_reflns_limit_k_max 12
_diffrn_reflns_limit_k_min -12
_diffrn_reflns_limit_l_max 14
_diffrn_reflns_limit_l_min -14
_diffrn_reflns_number 16773
_diffrn_reflns_theta_full 25.07
_diffrn_reflns_theta_max 25.07
_diffrn_reflns_theta_min 2.05
_exptl_absorpt_coefficient_mu 10.334
_exptl_absorpt_correction_T_max 0.5315
_exptl_absorpt_correction_T_min 0.1475
_exptl_absorpt_correction_type multi-scan
_exptl_absorpt_process_details 'CrysAlis RED (Oxford Diffraction,2009)'
_exptl_crystal_colour 'light brown'
_exptl_crystal_density_diffrn 2.311
_exptl_crystal_density_method 'not measured'
_exptl_crystal_description diamond
_exptl_crystal_F_000 564
_exptl_crystal_size_max 0.30
_exptl_crystal_size_mid 0.21
_exptl_crystal_size_min 0.07
_refine_diff_density_max 1.544
_refine_diff_density_min -1.034
_refine_diff_density_rms 0.152
_refine_ls_extinction_method none
_refine_ls_goodness_of_fit_ref 1.053
_refine_ls_hydrogen_treatment constr
_refine_ls_matrix_type full
_refine_ls_number_parameters 272
_refine_ls_number_reflns 3018
_refine_ls_number_restraints 0
_refine_ls_restrained_S_all 1.053
_refine_ls_R_factor_all 0.0378
_refine_ls_R_factor_gt 0.0305
_refine_ls_shift/su_max 0.001
_refine_ls_shift/su_mean 0.000
_refine_ls_structure_factor_coef Fsqd
_refine_ls_weighting_details 'calc w=1/[\s^2^(Fo^2^)+(0.0365P)^2^+0.5807P] where P=(Fo^2^+2Fc^2^)/3'
_refine_ls_weighting_scheme calc
_refine_ls_wR_factor_gt 0.0702
_refine_ls_wR_factor_ref 0.0733
_reflns_number_gt 2678
_reflns_number_total 3018
_reflns_threshold_expression >2sigma(I)
_cod_data_source_file cg4000654_si_003.cif
_cod_data_source_block compoundI
_cod_depositor_comments
;
The following automatic conversions were performed:

'_symmetry_cell_setting' value 'Triclinic' changed to 'triclinic'
according to /home/saulius/struct/CIF-dictionaries/cif_core.dic
dictionary named 'cif_core.dic' version 2.4.2 from 2011-04-26.

Automatic conversion script
Id: cif_fix_values 1891 2012-01-12 08:04:46Z andrius 
;
_cod_database_code 4507700

loop_
_symmetry_equiv_pos_as_xyz
'x, y, z'
'-x, -y, -z'

loop_
_atom_site_label
_atom_site_type_symbol
_atom_site_fract_x
_atom_site_fract_y
_atom_site_fract_z
_atom_site_U_iso_or_equiv
_atom_site_adp_type
_atom_site_occupancy
_atom_site_symmetry_multiplicity
_atom_site_calc_flag
_atom_site_refinement_flags
_atom_site_disorder_assembly
_atom_site_disorder_group
Bi1 Bi 0.62373(3) 0.68915(2) 0.63610(2) 0.02757(10) Uani 1 1 d . . .
O1 O 0.5564(7) 0.5340(5) 0.4058(4) 0.0416(12) Uani 1 1 d . . .
O2 O 0.5298(12) 0.5211(6) 0.2177(5) 0.086(2) Uani 1 1 d . . .
O3 O 0.6938(7) 0.9202(4) 0.7348(4) 0.0356(11) Uani 1 1 d . . .
O4 O 0.7957(9) 1.1151(5) 0.7339(5) 0.0586(16) Uani 1 1 d . . .
O5 O 0.7876(7) 0.7073(5) 0.8414(4) 0.0429(13) Uani 1 1 d . . .
O6 O 0.7648(8) 0.7600(6) 1.0355(5) 0.0532(15) Uani 1 1 d . . .
O7 O 0.3205(6) 0.7152(5) 0.5695(4) 0.0383(12) Uani 1 1 d . . .
O8 O 0.0249(7) 0.7544(7) 0.6034(5) 0.0579(16) Uani 1 1 d . . .
O9 O 0.924(2) 0.4991(14) 0.6172(13) 0.072(6) Uani 0.53(2) 1 d P A 1
O9A O 0.957(3) 0.417(2) 0.6597(14) 0.097(8) Uani 0.47(2) 1 d P A 2
N1 N 0.6573(7) 0.7992(5) 0.4963(5) 0.0263(12) Uani 1 1 d . . .
N2 N 0.4363(7) 0.7661(5) 0.7976(4) 0.0247(12) Uani 1 1 d . . .
N3 N 0.117(3) 0.6216(18) 1.0721(10) 0.238(12) Uani 1 1 d . . .
C1 C 0.6334(9) 0.7308(7) 0.3765(6) 0.0304(15) Uani 1 1 d . . .
C2 C 0.6684(10) 0.7936(7) 0.3016(6) 0.0362(17) Uani 1 1 d . . .
H2 H 0.6467 0.7460 0.2182 0.043 Uiso 1 1 calc R . .
C3 C 0.7361(10) 0.9282(8) 0.3525(6) 0.0410(18) Uani 1 1 d . . .
H3 H 0.7660 0.9715 0.3040 0.049 Uiso 1 1 calc R . .
C4 C 0.7590(10) 0.9980(7) 0.4766(6) 0.0369(17) Uani 1 1 d . . .
H4 H 0.8004 1.0894 0.5126 0.044 Uiso 1 1 calc R . .
C5 C 0.7192(9) 0.9292(7) 0.5455(6) 0.0276(15) Uani 1 1 d . . .
C6 C 0.5680(11) 0.5823(8) 0.3282(6) 0.0432(19) Uani 1 1 d . . .
C7 C 0.7385(10) 0.9955(7) 0.6818(6) 0.0350(17) Uani 1 1 d . . .
C8 C 0.2624(9) 0.7977(7) 0.7719(6) 0.0308(15) Uani 1 1 d . . .
C9 C 0.1543(10) 0.8619(7) 0.8597(6) 0.0345(16) Uani 1 1 d . . .
H9 H 0.0343 0.8844 0.8399 0.041 Uiso 1 1 calc R . .
C10 C 0.2291(11) 0.8916(8) 0.9780(6) 0.0414(19) Uani 1 1 d . . .
H10 H 0.1596 0.9356 1.0394 0.050 Uiso 1 1 calc R . .
C11 C 0.4074(10) 0.8563(7) 1.0058(6) 0.0355(17) Uani 1 1 d . . .
H11 H 0.4581 0.8750 1.0853 0.043 Uiso 1 1 calc R . .
C12 C 0.5090(9) 0.7923(6) 0.9124(5) 0.0273(15) Uani 1 1 d . . .
C13 C 0.1948(9) 0.7542(8) 0.6397(6) 0.0358(17) Uani 1 1 d . . .
C14 C 0.7047(10) 0.7498(7) 0.9316(6) 0.0317(16) Uani 1 1 d . . .
C15 C 0.1377(15) 0.5412(10) 0.9436(10) 0.077(3) Uani 1 1 d . . .
H15A H 0.1202 0.5978 0.8995 0.093 Uiso 1 1 calc R . .
H15B H 0.2667 0.5164 0.9409 0.093 Uiso 1 1 calc R . .
C16 C 0.0037(14) 0.4177(14) 0.8810(9) 0.110(5) Uani 1 1 d . . .
H16A H -0.0653 0.4259 0.8110 0.132 Uiso 1 1 calc R . .
H16B H 0.0815 0.3446 0.8502 0.132 Uiso 1 1 calc R . .

loop_
_atom_site_aniso_label
_atom_site_aniso_U_11
_atom_site_aniso_U_22
_atom_site_aniso_U_33
_atom_site_aniso_U_23
_atom_site_aniso_U_13
_atom_site_aniso_U_12
Bi1 0.03344(15) 0.02824(17) 0.02063(14) 0.00788(11) 0.00880(10) 0.00611(10)
O1 0.067(3) 0.024(3) 0.031(3) 0.006(2) 0.017(2) -0.007(2)
O2 0.166(7) 0.050(4) 0.030(3) 0.007(3) 0.020(4) -0.038(4)
O3 0.054(3) 0.029(3) 0.022(2) 0.007(2) 0.008(2) 0.003(2)
O4 0.095(5) 0.035(4) 0.037(3) 0.008(3) 0.010(3) -0.013(3)
O5 0.037(3) 0.069(4) 0.037(3) 0.034(3) 0.011(2) 0.017(3)
O6 0.057(3) 0.075(4) 0.033(3) 0.029(3) -0.003(2) 0.015(3)
O7 0.030(2) 0.064(3) 0.023(2) 0.019(2) 0.0051(19) 0.009(2)
O8 0.038(3) 0.102(5) 0.037(3) 0.031(3) 0.002(2) 0.019(3)
O9 0.087(10) 0.056(9) 0.068(10) 0.019(7) 0.014(7) 0.006(7)
O9A 0.130(15) 0.109(17) 0.050(10) 0.033(10) 0.001(9) 0.020(11)
N1 0.027(3) 0.026(3) 0.024(3) 0.009(2) 0.003(2) 0.004(2)
N2 0.030(3) 0.027(3) 0.017(3) 0.007(2) 0.008(2) 0.005(2)
N3 0.32(2) 0.278(19) 0.043(6) 0.025(9) 0.000(9) -0.240(17)
C1 0.034(4) 0.036(4) 0.021(3) 0.011(3) 0.006(3) 0.001(3)
C2 0.048(4) 0.040(5) 0.024(3) 0.015(3) 0.010(3) 0.002(3)
C3 0.054(5) 0.049(5) 0.033(4) 0.029(4) 0.010(3) 0.006(4)
C4 0.045(4) 0.031(4) 0.038(4) 0.018(3) 0.006(3) 0.001(3)
C5 0.030(3) 0.026(4) 0.030(4) 0.014(3) 0.004(3) 0.008(3)
C6 0.058(5) 0.039(5) 0.024(4) 0.002(3) 0.016(3) -0.005(4)
C7 0.046(4) 0.028(4) 0.028(4) 0.008(3) 0.006(3) 0.007(3)
C8 0.033(4) 0.036(4) 0.025(3) 0.014(3) 0.007(3) 0.000(3)
C9 0.033(4) 0.037(4) 0.032(4) 0.010(3) 0.008(3) 0.009(3)
C10 0.055(5) 0.041(5) 0.024(4) 0.005(3) 0.017(3) 0.012(4)
C11 0.047(4) 0.037(4) 0.018(3) 0.007(3) 0.006(3) 0.009(3)
C12 0.037(4) 0.026(4) 0.018(3) 0.009(3) 0.002(3) 0.004(3)
C13 0.027(4) 0.057(5) 0.025(4) 0.019(3) 0.003(3) 0.010(3)
C14 0.038(4) 0.034(4) 0.027(4) 0.018(3) 0.001(3) 0.001(3)
C15 0.088(8) 0.071(7) 0.082(8) 0.031(6) 0.047(6) 0.008(6)
C16 0.052(6) 0.151(12) 0.043(6) -0.043(7) -0.002(5) -0.004(7)

loop_
_atom_type_symbol
_atom_type_description
_atom_type_scat_dispersion_real
_atom_type_scat_dispersion_imag
_atom_type_scat_source
Bi Bi -4.1077 10.2566 'International Tables Vol C Tables 4.2.6.8 and 6.1.1.4'
O O 0.0106 0.0060 'International Tables Vol C Tables 4.2.6.8 and 6.1.1.4'
N N 0.0061 0.0033 'International Tables Vol C Tables 4.2.6.8 and 6.1.1.4'
C C 0.0033 0.0016 'International Tables Vol C Tables 4.2.6.8 and 6.1.1.4'
H H 0.0000 0.0000 'International Tables Vol C Tables 4.2.6.8 and 6.1.1.4'

loop_
_geom_angle_atom_site_label_1
_geom_angle_atom_site_label_2
_geom_angle_atom_site_label_3
_geom_angle
_geom_angle_site_symmetry_1
_geom_angle_site_symmetry_3
O7 Bi1 O3 90.35(17) . .
O7 Bi1 N2 68.10(16) . .
O3 Bi1 N2 72.54(17) . .
O7 Bi1 N1 74.65(17) . .
O3 Bi1 N1 67.14(16) . .
N2 Bi1 N1 123.84(17) . .
O7 Bi1 O1 77.42(18) . 2_666
O3 Bi1 O1 154.35(17) . 2_666
N2 Bi1 O1 81.96(16) . 2_666
N1 Bi1 O1 128.77(16) . 2_666
O7 Bi1 O5 132.31(15) . .
O3 Bi1 O5 80.06(16) . .
N2 Bi1 O5 64.43(16) . .
N1 Bi1 O5 138.37(17) . .
O1 Bi1 O5 91.54(16) 2_666 .
O7 Bi1 O1 73.94(16) . .
O3 Bi1 O1 130.44(15) . .
N2 Bi1 O1 135.70(16) . .
N1 Bi1 O1 63.42(16) . .
O1 Bi1 O1 67.99(18) 2_666 .
O5 Bi1 O1 143.80(17) . .
C6 O1 Bi1 124.6(5) . 2_666
C6 O1 Bi1 120.7(4) . .
Bi1 O1 Bi1 112.01(18) 2_666 .
C7 O3 Bi1 123.4(4) . .
C14 O5 Bi1 120.5(4) . .
C13 O7 Bi1 122.7(4) . .
C5 N1 C1 120.1(6) . .
C5 N1 Bi1 116.9(4) . .
C1 N1 Bi1 122.6(4) . .
C8 N2 C12 120.0(5) . .
C8 N2 Bi1 117.3(4) . .
C12 N2 Bi1 122.2(4) . .
C16 N3 C15 120.0(10) 2_567 .
N1 C1 C2 121.1(6) . .
N1 C1 C6 116.7(6) . .
C2 C1 C6 122.2(6) . .
C3 C2 C1 118.9(6) . .
C2 C3 C4 119.4(7) . .
C5 C4 C3 118.5(7) . .
N1 C5 C4 121.9(6) . .
N1 C5 C7 115.1(6) . .
C4 C5 C7 123.0(6) . .
O2 C6 O1 126.7(7) . .
O2 C6 C1 117.0(7) . .
O1 C6 C1 116.3(6) . .
O4 C7 O3 124.4(7) . .
O4 C7 C5 119.0(7) . .
O3 C7 C5 116.6(6) . .
N2 C8 C9 122.5(6) . .
N2 C8 C13 114.1(5) . .
C9 C8 C13 123.4(6) . .
C8 C9 C10 118.0(6) . .
C9 C10 C11 120.2(6) . .
C10 C11 C12 118.7(6) . .
N2 C12 C11 120.7(6) . .
N2 C12 C14 115.9(5) . .
C11 C12 C14 123.5(6) . .
O8 C13 O7 123.6(6) . .
O8 C13 C8 119.8(6) . .
O7 C13 C8 116.6(5) . .
O6 C14 O5 127.3(7) . .
O6 C14 C12 116.4(6) . .
O5 C14 C12 116.3(6) . .
C16 C15 N3 115.1(8) . .
N3 C16 C15 124.8(10) 2_567 .

loop_
_geom_bond_atom_site_label_1
_geom_bond_atom_site_label_2
_geom_bond_distance
_geom_bond_site_symmetry_2
Bi1 O7 2.282(4) .
Bi1 O3 2.316(5) .
Bi1 N2 2.412(5) .
Bi1 N1 2.473(5) .
Bi1 O1 2.523(5) 2_666
Bi1 O5 2.562(5) .
Bi1 O1 2.612(5) .
O1 C6 1.263(9) .
O1 Bi1 2.523(5) 2_666
O2 C6 1.233(9) .
O3 C7 1.281(8) .
O4 C7 1.223(9) .
O5 C14 1.248(8) .
O6 C14 1.247(8) .
O7 C13 1.285(8) .
O8 C13 1.235(8) .
N1 C5 1.327(8) .
N1 C1 1.338(8) .
N2 C8 1.334(8) .
N2 C12 1.345(7) .
N3 C16 1.239(15) 2_567
N3 C15 1.494(16) .
C1 C2 1.380(9) .
C1 C6 1.511(10) .
C2 C3 1.380(10) .
C3 C4 1.384(10) .
C4 C5 1.376(10) .
C5 C7 1.514(9) .
C8 C9 1.376(9) .
C8 C13 1.499(9) .
C9 C10 1.379(10) .
C10 C11 1.385(10) .
C11 C12 1.390(9) .
C12 C14 1.509(9) .
C15 C16 1.478(14) .
C16 N3 1.239(15) 2_567
